data_1536429
loop_
_publ_author_name
'Palkina, K.K.'
'Kuz'mina, N.E.'
'Sazhenkov, A.Yu.'
'Masloboev, V.A.'

_publ_section_title
;
 Structure of La3 Cs15 P24 O72 6(H2 O) crystals
;
_journal_name_full 'Zhurnal Neorganicheskoi Khimii'
_journal_page_first 374
_journal_page_last 380
_journal_volume 40
_journal_year 1995
_chemical_formula_sum 'Cs15 H12 La3 O78 P24'
_chemical_name_systematic 'La3 Cs15 (P O3)24 (H2 O)6'
_space_group_IT_number 1
_symmetry_space_group_name_Hall 'P 1'
_symmetry_space_group_name_H-M 'P 1'
_cell_angle_alpha 60.87
_cell_angle_beta 66.35
_cell_angle_gamma 77.54
_cell_formula_units_Z 1
_cell_length_a 12.188
_cell_length_b 14.74
_cell_length_c 14.847
_cell_volume 2133.534
_citation_journal_id_ASTM ZNOKAQ
_cod_data_source_file Palkina_ZNOKAQ_1995_1478.cif
_cod_data_source_block H12Cs15La3O78P24
_cod_original_formula_sum 'H12 Cs15 La3 O78 P24'
_cod_database_code 1536429

loop_
_symmetry_equiv_pos_as_xyz
x,y,z

loop_
_atom_site_label
_atom_site_type_symbol
_atom_site_fract_x
_atom_site_fract_y
_atom_site_fract_z
_atom_site_occupancy
_atom_site_U_iso_or_equiv
O3 O-2 0.132 -0.198 -0.404 1 0.0
O32 O-2 0.296 0.295 -0.536 1 0.0
P9 P+5 0.1881 0.2326 -0.1661 1 0.0
Cs8 Cs+1 0.1429 -0.4977 0.4563 1 0.0
O64 O-2 -0.167 0.128 -0.285 1 0.0
O37 O-2 -0.215 -0.348 -0.474 1 0.0
P8 P+5 0.2257 0.4558 -0.2921 1 0.0
O27 O-2 0.3 0.208 -0.145 1 0.0
Cs9 Cs+1 0.1108 -0.1562 -0.2119 1 0.0
O49 O-2 -0.221 0.322 0.176 1 0.0
O60 O-2 -0.344 0.835 0.065 1 0.0
O6 O-2 0.295 -0.273 0.353 1 0.0
O51 O-2 -0.127 0.431 0.211 1 0.0
P11 P+5 0.2013 0.2309 0.493 1 0.0
O54 O-2 -0.371 0.542 0.007 1 0.0
Cs1 Cs+1 0.4785 0.3325 0.22 1 0.0
O13 O-2 0.159 -0.35 0.109 1 0.0
P7 P+5 0.1929 -0.4322 -0.1622 1 0.0
O4 O-2 0.211 -0.118 0.391 1 0.0
O28 O-2 0.205 0.225 -0.276 1 0.0
P10 P+5 0.2269 0.122 -0.2922 1 0.0
Cs7 Cs+1 -0.0881 -0.0138 0.4888 1 0.0
O44 O-2 -0.177 0.09 0.083 1 0.0
O67 O-2 -0.231 0.31 -0.386 1 0.0
O41 O-2 -0.094 -0.114 -0.794 1 0.0
Cs2 Cs+1 -0.1545 0.3283 -0.1081 1 0.0
O16 O-2 0.262 -0.494 0.07 1 0.0
O20 O-2 0.286 -0.364 -0.193 1 0.0
Cs6 Cs+1 0.504 0.3421 -0.2061 1 0.0
O8 O-2 0.156 -0.029 0.078 1 0.0
O48 O-2 -0.104 0.206 0.301 1 0.0
P3 P+5 0.2207 -0.1165 0.1458 1 0.0
O77 O-2 -0.428 0.378 -0.023 1 0.0
P16 P+5 -0.2145 0.2097 0.2789 1 0.0
Cs3 Cs+1 0.506 0.3063 -0.4868 1 0.0
Cs14 Cs+1 0.4988 -0.0839 0.2322 1 0.0
O47 O-2 -0.328 0.184 0.369 1 0.0
O59 O-2 -0.135 0.89 0.009 1 0.0
O17 O-2 0.148 0.347 0.148 1 0.0
P5 P+5 0.206 -0.4636 0.1689 1 0.0
O23 O-2 0.342 0.429 -0.362 1 0.0
O29 O-2 0.355 0.104 -0.342 1 0.0
Cs11 Cs+1 0.4672 0.0048 -0.1286 1 0.0
P23 P+5 -0.2261 0.4238 -0.4787 1 0.0
O36 O-2 0.338 0.086 0.3 1 0.0
O39 O-2 -0.371 -0.219 -0.438 1 0.0
O42 O-2 -0.294 -0.208 0.33 1 0.0
O43 O-2 -0.278 -0.025 0.278 1 0.0
P15 P+5 -0.256 0.0914 0.1864 1 0.0
O65 O-2 -0.149 0.192 -0.479 1 0.0
O22 O-2 0.251 0.482 -0.206 1 0.0
Cs5 Cs+1 0.502 0.0007 0.4885 1 0.0
O50 O-2 -0.345 0.455 0.233 1 0.0
Cs4 Cs+1 -0.1345 -0.3434 0.2047 1 0.0
P2 P+5 0.1856 -0.2156 0.378 1 0.0
O69 O-2 -0.142 0.425 -0.584 1 0.0
O33 O-2 0.096 0.279 -0.536 1 0.0
O56 O-2 -0.121 0.789 -0.247 1 0.0
O31 O-2 0.159 0.156 -0.376 1 0.0
Cs12 Cs+1 -0.4855 -0.3348 -0.1765 1 0.0
P19 P+5 -0.2229 0.7917 -0.1543 1 0.0
P14 P+5 -0.2079 -0.1325 0.2979 1 0.0
O24 O-2 0.144 -0.468 -0.342 1 0.0
P22 P+5 -0.2297 0.196 -0.3725 1 0.0
O58 O-2 -0.177 0.851 -0.113 1 0.0
O9 O-2 0.347 -0.102 0.116 1 0.0
O11 O-2 0.33 -0.231 -0.032 1 0.0
O62 O-2 -0.089 0.103 -0.143 1 0.0
O57 O-2 -0.339 0.829 -0.161 1 0.0
O61 O-2 -0.275 0.012 -0.097 1 0.0
O25 O-2 0.15 0.353 -0.203 1 0.0
O21 O-2 0.081 -0.388 -0.182 1 0.0
O2 O-2 0.352 -0.145 0.487 1 0.0
O35 O-2 0.117 0.152 0.359 1 0.0
Cs10 Cs+1 0.221 0.1497 0.1129 1 0.0
O53 O-2 -0.172 0.568 -0.147 1 0.0
O12 O-2 0.111 -0.167 0.005 1 0.0
O71 O-2 -0.1 0.542 -0.351 1 0.0
O52 O-2 -0.177 0.501 0.042 1 0.0
La2 La+3 -0.0087 0.3145 0.3338 1 0.0
O40 O-2 -0.179 -0.162 0.406 1 0.0
O74 O-2 0.375 -0.113 -0.256 1 0.0
O55 O-2 -0.231 0.678 -0.052 1 0.0
P24 P+5 -0.2028 0.5415 -0.3762 1 0.0
P17 P+5 -0.2217 0.4305 0.175 1 0.0
P6 P+5 0.2284 0.4245 0.0448 1 0.0
La3 La+3 -0.0151 -0.3351 -0.3257 1 0.0
P18 P+5 -0.245 0.5683 -0.04 1 0.0
O15 O-2 0.301 -0.463 0.205 1 0.0
P12 P+5 0.2264 0.0987 0.3853 1 0.0
P4 P+5 0.2052 -0.2349 0.045 1 0.0
O1 O-2 0.181 -0.014 0.486 1 0.0
O30 O-2 0.16 0.037 -0.187 1 0.0
O26 O-2 0.076 0.178 -0.081 1 0.0
O10 O-2 0.208 -0.224 0.148 1 0.0
P20 P+5 -0.2357 0.8934 -0.0232 1 0.0
Cs13 Cs+1 0.4869 -0.3493 -0.4594 1 0.0
O76 O-2 -0.405 -0.433 0.341 1 0.0
O72 O-2 -0.319 0.506 -0.285 1 0.0
O38 O-2 -0.178 -0.236 -0.406 1 0.0
O18 O-2 0.342 0.386 -0.016 1 0.0
O5 O-2 0.076 -0.269 0.47 1 0.0
O70 O-2 -0.159 0.477 -0.447 1 0.0
O45 O-2 -0.369 0.146 0.193 1 0.0
O75 O-2 0.511 0.143 0.044 1 0.0
O7 O-2 0.146 -0.147 0.273 1 0.0
Cs15 Cs+1 0.4853 -0.3255 0.1495 1 0.0
O14 O-2 0.095 0.477 0.251 1 0.0
O68 O-2 -0.35 0.468 -0.47 1 0.0
O63 O-2 -0.294 0.201 -0.148 1 0.0
O34 O-2 0.263 0.146 -0.551 1 0.0
P13 P+5 -0.2434 -0.2389 -0.4693 1 0.0
La1 La+3 0 0 0 1 0.0
O66 O-2 -0.353 0.163 -0.329 1 0.0
P21 P+5 -0.2035 0.1177 -0.1631 1 0.0
O78 O-2 -0.002 -0.332 0.329 1 0.0
O73 O-2 0.648 -0.011 -0.374 1 0.0
O19 O-2 0.157 0.492 -0.033 1 0.0
P1 P+5 0.2264 -0.1278 0.4962 1 0.0
O46 O-2 -0.176 0.137 0.216 1 0.0
